data_4077856
loop_
_publ_author_name
'Bruce, Michael I.'
'Fox, Mark A.'
'Low, Paul J.'
'Nicholson, Brian K.'
'Parker, Christian R.'
'Patalinghug, Wyona C.'
'Skelton, Brian W.'
'White, Allan H.'

_publ_section_title
;
 Substitution of Tetracyanoethene by Ethynyl--Metal Complexes Gives
 Tricyanovinylethynyl (Tricyanobutenynyl) Derivatives: Syntheses,
 Protonation, and Addition of Metal--Ligand Fragments
;
_journal_issue 7
_journal_name_full Organometallics
_journal_page_first 2639
_journal_paper_doi 10.1021/om2007503
_journal_volume 31
_journal_year 2012
_chemical_formula_moiety 'C39 H30  N4 P2 Ru, C H2 Cl2'
_chemical_formula_sum 'C40 H32 Cl2 N4 P2 Ru'
_chemical_formula_weight 802.61
_chemical_name_systematic
;
 ?
;
_space_group_IT_number 2
_symmetry_cell_setting triclinic
_symmetry_space_group_name_Hall '-P 1'
_symmetry_space_group_name_H-M 'P -1'
_atom_sites_solution_hydrogens geom
_atom_sites_solution_primary direct
_atom_sites_solution_secondary difmap
_audit_creation_date 2007-06-19T02:04:52-00:00
_audit_creation_method 'WinGX routine CIF_UPDATE'
_cell_angle_alpha 82.087(4)
_cell_angle_beta 89.623(4)
_cell_angle_gamma 75.665(4)
_cell_formula_units_Z 2
_cell_length_a 11.7459(5)
_cell_length_b 11.9723(5)
_cell_length_c 13.2917(6)
_cell_measurement_reflns_used 7541
_cell_measurement_temperature 100(2)
_cell_measurement_theta_max 29.9495
_cell_measurement_theta_min 2.4946
_cell_volume 1792.97(14)
_computing_cell_refinement
;
        CrysAlis RED, Oxford Diffraction Ltd.,
        Version 1.171.32.5 (release 08-05-2007 CrysAlis171 .NET)
        (compiled May  8 2007,13:10:02)
;
_computing_data_collection
;
        CrysAlis CCD, Oxford Diffraction Ltd.,
        Version 1.171.32.5 (release 08-05-2007 CrysAlis171 .NET)
        (compiled May  8 2007,13:10:02)
;
_computing_data_reduction
;
        CrysAlis RED, Oxford Diffraction Ltd.,
        Version 1.171.32.5 (release 08-05-2007 CrysAlis171 .NET)
        (compiled May  8 2007,13:10:02)
;
_computing_structure_refinement 'SHELXL-97 (Sheldrick, 1997)'
_diffrn_ambient_temperature 100(2)
_diffrn_detector_area_resol_mean 16.0009
_diffrn_measured_fraction_theta_full 0.98
_diffrn_measured_fraction_theta_max 0.893
_diffrn_measurement_device_type
;
 Oxford Diffraction Xcalibur diffractometer
;
_diffrn_measurement_method '\f and \w scans'
_diffrn_orient_matrix_UB_11 0.0095657678
_diffrn_orient_matrix_UB_12 0.0201184259
_diffrn_orient_matrix_UB_13 0.0460873267
_diffrn_orient_matrix_UB_21 -0.0181392307
_diffrn_orient_matrix_UB_22 0.0582649041
_diffrn_orient_matrix_UB_23 -0.0242710889
_diffrn_orient_matrix_UB_31 -0.0588361292
_diffrn_orient_matrix_UB_32 0.0015990721
_diffrn_orient_matrix_UB_33 0.0134021908
_diffrn_radiation_monochromator graphite
_diffrn_radiation_type MoK\a
_diffrn_radiation_wavelength 0.71073
_diffrn_reflns_av_R_equivalents 0.0375
_diffrn_reflns_av_unetI/netI 0.116
_diffrn_reflns_limit_h_max 16
_diffrn_reflns_limit_h_min -15
_diffrn_reflns_limit_k_max 16
_diffrn_reflns_limit_k_min -15
_diffrn_reflns_limit_l_max 15
_diffrn_reflns_limit_l_min -18
_diffrn_reflns_number 19495
_diffrn_reflns_theta_full 28.25
_diffrn_reflns_theta_max 29.98
_diffrn_reflns_theta_min 2.51
_exptl_absorpt_coefficient_mu 0.711
_exptl_absorpt_correction_T_max 1
_exptl_absorpt_correction_T_min 0.93863
_exptl_absorpt_correction_type multi-scan
_exptl_absorpt_process_details
;
        CrysAlis RED, Oxford Diffraction Ltd.,
        Version 1.171.32.5 (release 08-05-2007 CrysAlis171 .NET)
        (compiled May  8 2007,13:10:02)
        Empirical absorption correction using spherical harmonics,
 implemented in SCALE3 ABSPACK scaling algorithm.
;
_exptl_crystal_colour red
_exptl_crystal_density_diffrn 1.487
_exptl_crystal_density_method 'not measured'
_exptl_crystal_description prism
_exptl_crystal_F_000 816
_exptl_crystal_size_max 0.2
_exptl_crystal_size_mid 0.18
_exptl_crystal_size_min 0.13
_refine_diff_density_max 0.795
_refine_diff_density_min -0.555
_refine_diff_density_rms 0.094
_refine_ls_extinction_method none
_refine_ls_goodness_of_fit_ref 0.927
_refine_ls_hydrogen_treatment constr
_refine_ls_matrix_type full
_refine_ls_number_parameters 442
_refine_ls_number_reflns 9313
_refine_ls_number_restraints 0
_refine_ls_restrained_S_all 0.927
_refine_ls_R_factor_all 0.069
_refine_ls_R_factor_gt 0.0398
_refine_ls_shift/su_max 0.002
_refine_ls_shift/su_mean 0
_refine_ls_structure_factor_coef Fsqd
_refine_ls_weighting_details 'calc w=1/[\s^2^(Fo^2^)+(0.0375P)^2^+0.0000P] where P=(Fo^2^+2Fc^2^)/3'
_refine_ls_weighting_scheme calc
_refine_ls_wR_factor_gt 0.0828
_refine_ls_wR_factor_ref 0.0875
_reflns_number_gt 5735
_reflns_number_total 9313
_reflns_threshold_expression I>2sigma(I)
_cod_data_source_file om2007503_si_001.cif
_cod_data_source_block br1336
_cod_original_cell_volume 1792.97(13)
_cod_original_sg_symbol_Hall -p_1
_cod_original_sg_symbol_H-M P_-1
_cod_database_code 4077856

loop_
_symmetry_equiv_pos_as_xyz
'x, y, z'
'-x, -y, -z'

loop_
_atom_site_label
_atom_site_type_symbol
_atom_site_fract_x
_atom_site_fract_y
_atom_site_fract_z
_atom_site_U_iso_or_equiv
_atom_site_adp_type
_atom_site_occupancy
_atom_site_symmetry_multiplicity
_atom_site_calc_flag
_atom_site_refinement_flags
Ru1 Ru 0.68533(2) 0.66998(2) 0.749180(18) 0.01715(7) Uani 1 1 d .
P1 P 0.50482(6) 0.79926(6) 0.71933(5) 0.01666(16) Uani 1 1 d .
C111 C 0.4178(2) 0.7785(2) 0.6115(2) 0.0179(6) Uani 1 1 d .
C112 C 0.4711(3) 0.7311(2) 0.5284(2) 0.0240(7) Uani 1 1 d .
H112 H 0.5544 0.7061 0.5281 0.029 Uiso 1 1 calc R
C113 C 0.4060(3) 0.7193(3) 0.4459(2) 0.0250(7) Uani 1 1 d .
H113 H 0.4445 0.6853 0.3904 0.03 Uiso 1 1 calc R
C114 C 0.2848(3) 0.7571(3) 0.4443(2) 0.0270(7) Uani 1 1 d .
H114 H 0.2399 0.7493 0.3876 0.032 Uiso 1 1 calc R
C115 C 0.2292(3) 0.8060(3) 0.5254(2) 0.0258(7) Uani 1 1 d .
H115 H 0.146 0.8324 0.5241 0.031 Uiso 1 1 calc R
C116 C 0.2940(3) 0.8170(2) 0.6082(2) 0.0228(7) Uani 1 1 d .
H116 H 0.2548 0.8508 0.6636 0.027 Uiso 1 1 calc R
C121 C 0.3946(2) 0.8187(3) 0.8165(2) 0.0180(6) Uani 1 1 d .
C122 C 0.3634(3) 0.7203(3) 0.8625(2) 0.0254(7) Uani 1 1 d .
H122 H 0.3999 0.6464 0.8434 0.031 Uiso 1 1 calc R
C123 C 0.2784(3) 0.7292(3) 0.9368(2) 0.0268(7) Uani 1 1 d .
H123 H 0.2564 0.6613 0.9673 0.032 Uiso 1 1 calc R
C124 C 0.2263(3) 0.8346(3) 0.9662(2) 0.0263(7) Uani 1 1 d .
H124 H 0.1684 0.84 1.0167 0.032 Uiso 1 1 calc R
C125 C 0.2584(2) 0.9332(3) 0.9219(2) 0.0250(7) Uani 1 1 d .
H125 H 0.2231 1.0064 0.9429 0.03 Uiso 1 1 calc R
C126 C 0.3428(2) 0.9261(3) 0.8464(2) 0.0212(7) Uani 1 1 d .
H126 H 0.3643 0.9942 0.8158 0.025 Uiso 1 1 calc R
C10 C 0.5212(2) 0.9464(2) 0.6739(2) 0.0177(6) Uani 1 1 d .
H10A H 0.4468 0.996 0.6415 0.021 Uiso 1 1 calc R
H10B H 0.5424 0.9829 0.7311 0.021 Uiso 1 1 calc R
C20 C 0.6195(2) 0.9324(2) 0.5964(2) 0.0179(6) Uani 1 1 d .
H20A H 0.6435 1.0064 0.5807 0.022 Uiso 1 1 calc R
H20B H 0.59 0.9141 0.5326 0.022 Uiso 1 1 calc R
P2 P 0.74719(6) 0.81479(6) 0.64747(5) 0.01637(17) Uani 1 1 d .
C211 C 0.8323(2) 0.7824(2) 0.5351(2) 0.0189(6) Uani 1 1 d .
C212 C 0.8146(2) 0.8615(3) 0.4459(2) 0.0239(7) Uani 1 1 d .
H212 H 0.7546 0.9318 0.4424 0.029 Uiso 1 1 calc R
C213 C 0.8829(3) 0.8392(3) 0.3624(2) 0.0291(8) Uani 1 1 d .
H213 H 0.8673 0.8923 0.3012 0.035 Uiso 1 1 calc R
C214 C 0.9734(3) 0.7404(3) 0.3676(2) 0.0245(7) Uani 1 1 d .
H214 H 1.0211 0.726 0.3105 0.029 Uiso 1 1 calc R
C215 C 0.9947(3) 0.6626(3) 0.4557(2) 0.0246(7) Uani 1 1 d .
H215 H 1.0581 0.5949 0.4598 0.03 Uiso 1 1 calc R
C216 C 0.9239(2) 0.6827(2) 0.5385(2) 0.0218(7) Uani 1 1 d .
H216 H 0.9381 0.6275 0.5984 0.026 Uiso 1 1 calc R
C221 C 0.8358(2) 0.8941(2) 0.7076(2) 0.0184(6) Uani 1 1 d .
C222 C 0.7846(2) 0.9987(2) 0.7441(2) 0.0200(6) Uani 1 1 d .
H222 H 0.7027 1.0323 0.7331 0.024 Uiso 1 1 calc R
C223 C 0.8508(3) 1.0539(3) 0.7958(2) 0.0240(7) Uani 1 1 d .
H223 H 0.8144 1.1257 0.8186 0.029 Uiso 1 1 calc R
C224 C 0.9697(3) 1.0055(3) 0.8148(2) 0.0256(7) Uani 1 1 d .
H224 H 1.0145 1.0424 0.8526 0.031 Uiso 1 1 calc R
C225 C 1.0228(3) 0.9026(3) 0.7781(2) 0.0240(7) Uani 1 1 d .
H225 H 1.1047 0.8696 0.7894 0.029 Uiso 1 1 calc R
C226 C 0.9561(2) 0.8479(3) 0.7249(2) 0.0222(7) Uani 1 1 d .
H226 H 0.9934 0.7777 0.6999 0.027 Uiso 1 1 calc R
C1 C 0.7420(2) 0.7274(2) 0.8745(2) 0.0170(6) Uani 1 1 d .
C2 C 0.6543(2) 0.8058(2) 0.9264(2) 0.0189(6) Uani 1 1 d .
H2 H 0.6387 0.8868 0.9027 0.023 Uiso 1 1 calc R
C3 C 0.5935(2) 0.7712(2) 1.0060(2) 0.0167(6) Uani 1 1 d .
C31 C 0.6088(3) 0.6496(3) 1.0432(2) 0.0217(7) Uani 1 1 d .
N31 N 0.6196(2) 0.5531(2) 1.0706(2) 0.0338(7) Uani 1 1 d .
C32 C 0.5122(2) 0.8506(2) 1.0596(2) 0.0171(6) Uani 1 1 d .
N32 N 0.4509(2) 0.9120(2) 1.10694(18) 0.0244(6) Uani 1 1 d .
C4 C 0.8519(3) 0.6944(2) 0.9200(2) 0.0191(6) Uani 1 1 d .
C41 C 0.9522(3) 0.6177(3) 0.8799(2) 0.0234(7) Uani 1 1 d .
N41 N 1.0340(2) 0.5568(2) 0.8518(2) 0.0367(7) Uani 1 1 d .
C42 C 0.8808(2) 0.7360(3) 1.0114(2) 0.0224(7) Uani 1 1 d .
N42 N 0.9044(2) 0.7685(2) 1.0833(2) 0.0344(7) Uani 1 1 d .
C101 C 0.6418(3) 0.5016(2) 0.8123(2) 0.0244(7) Uani 1 1 d .
H101 H 0.5869 0.4981 0.8648 0.029 Uiso 1 1 calc R
C102 C 0.6163(3) 0.5233(2) 0.7056(2) 0.0238(7) Uani 1 1 d .
H102 H 0.5411 0.5351 0.674 0.029 Uiso 1 1 calc R
C103 C 0.7230(3) 0.5242(2) 0.6546(2) 0.0240(7) Uani 1 1 d .
H103 H 0.7312 0.5381 0.5831 0.029 Uiso 1 1 calc R
C104 C 0.7647(3) 0.4861(2) 0.8251(2) 0.0234(7) Uani 1 1 d .
H104 H 0.8069 0.4687 0.8884 0.028 Uiso 1 1 calc R
C105 C 0.8141(3) 0.5008(2) 0.7285(2) 0.0245(7) Uani 1 1 d .
H105 H 0.8947 0.4959 0.7156 0.029 Uiso 1 1 calc R
Cl1 Cl 0.65261(7) 0.72232(8) 0.27780(7) 0.0395(2) Uani 1 1 d .
Cl2 Cl 0.74254(11) 0.47962(9) 0.36351(8) 0.0656(3) Uani 1 1 d .
C0 C 0.7687(3) 0.5962(3) 0.2790(3) 0.0380(9) Uani 1 1 d .
H0A H 0.7776 0.5742 0.2097 0.046 Uiso 1 1 calc R
H0B H 0.843 0.613 0.2994 0.046 Uiso 1 1 calc R

loop_
_atom_site_aniso_label
_atom_site_aniso_U_11
_atom_site_aniso_U_22
_atom_site_aniso_U_33
_atom_site_aniso_U_23
_atom_site_aniso_U_13
_atom_site_aniso_U_12
Ru1 0.01858(13) 0.01440(13) 0.01817(13) -0.00369(9) 0.00400(10) -0.00291(10)
P1 0.0166(4) 0.0159(4) 0.0173(4) -0.0039(3) 0.0032(3) -0.0029(3)
C111 0.0179(15) 0.0165(15) 0.0178(15) -0.0003(12) 0.0003(12) -0.0029(13)
C112 0.0227(16) 0.0233(17) 0.0273(18) -0.0052(13) 0.0015(14) -0.0075(14)
C113 0.0311(18) 0.0244(17) 0.0215(17) -0.0066(13) 0.0044(14) -0.0090(15)
C114 0.0357(19) 0.0276(18) 0.0215(17) -0.0015(14) -0.0083(14) -0.0158(16)
C115 0.0229(16) 0.0276(18) 0.0282(18) -0.0018(14) 0.0005(14) -0.0100(15)
C116 0.0269(17) 0.0207(16) 0.0217(17) -0.0027(13) 0.0045(14) -0.0082(14)
C121 0.0134(14) 0.0258(17) 0.0137(15) -0.0045(12) -0.0006(12) -0.0018(13)
C122 0.0265(17) 0.0236(17) 0.0227(17) -0.0005(13) 0.0014(14) -0.0011(14)
C123 0.0234(17) 0.0301(19) 0.0243(17) 0.0058(14) 0.0019(14) -0.0072(15)
C124 0.0219(16) 0.039(2) 0.0179(16) -0.0068(14) 0.0035(13) -0.0059(15)
C125 0.0185(16) 0.0323(19) 0.0270(18) -0.0152(14) -0.0042(13) -0.0055(14)
C126 0.0168(15) 0.0245(17) 0.0219(16) -0.0068(13) 0.0006(13) -0.0023(13)
C10 0.0188(15) 0.0131(14) 0.0215(16) -0.0031(12) 0.0014(12) -0.0043(12)
C20 0.0175(15) 0.0168(15) 0.0194(16) -0.0008(12) 0.0000(12) -0.0048(13)
P2 0.0167(4) 0.0159(4) 0.0163(4) -0.0027(3) 0.0017(3) -0.0034(3)
C211 0.0175(15) 0.0236(16) 0.0180(15) -0.0041(12) -0.0004(12) -0.0088(13)
C212 0.0163(15) 0.0265(17) 0.0250(17) -0.0018(13) 0.0050(13) 0.0007(14)
C213 0.0366(19) 0.0304(19) 0.0199(17) 0.0046(14) 0.0039(14) -0.0121(16)
C214 0.0264(17) 0.0256(18) 0.0228(17) -0.0086(13) 0.0101(14) -0.0062(15)
C215 0.0249(17) 0.0210(17) 0.0305(18) -0.0052(13) 0.0072(14) -0.0099(14)
C216 0.0238(16) 0.0197(16) 0.0199(16) -0.0028(12) 0.0047(13) -0.0018(14)
C221 0.0205(15) 0.0247(17) 0.0122(14) -0.0013(12) 0.0035(12) -0.0107(14)
C222 0.0140(14) 0.0228(16) 0.0216(16) -0.0044(13) 0.0039(12) -0.0007(13)
C223 0.0270(17) 0.0251(17) 0.0203(16) -0.0083(13) 0.0043(14) -0.0044(14)
C224 0.0280(18) 0.0313(19) 0.0240(17) -0.0088(14) 0.0009(14) -0.0167(15)
C225 0.0162(15) 0.0284(18) 0.0277(18) -0.0057(14) -0.0003(13) -0.0049(14)
C226 0.0235(16) 0.0231(17) 0.0196(16) -0.0065(13) 0.0038(13) -0.0031(14)
C1 0.0193(15) 0.0127(15) 0.0175(15) 0.0016(11) 0.0029(12) -0.0035(13)
C2 0.0235(16) 0.0161(15) 0.0187(16) -0.0024(12) -0.0026(13) -0.0081(13)
C3 0.0185(15) 0.0139(15) 0.0171(15) -0.0043(11) 0.0017(12) -0.0017(13)
C31 0.0234(16) 0.0246(17) 0.0186(16) -0.0063(13) 0.0064(13) -0.0073(15)
N31 0.0411(17) 0.0263(16) 0.0343(16) -0.0041(13) 0.0111(14) -0.0092(14)
C32 0.0175(15) 0.0156(15) 0.0175(15) 0.0002(12) -0.0009(12) -0.0041(13)
N32 0.0247(14) 0.0254(15) 0.0212(14) -0.0058(11) 0.0019(11) -0.0013(12)
C4 0.0250(16) 0.0119(14) 0.0214(16) -0.0002(12) 0.0012(13) -0.0074(13)
C41 0.0238(17) 0.0214(17) 0.0226(17) -0.0029(13) -0.0032(14) -0.0014(15)
N41 0.0280(16) 0.0365(18) 0.0454(19) -0.0128(14) 0.0060(14) -0.0041(14)
C42 0.0166(15) 0.0209(17) 0.0260(18) -0.0046(13) -0.0003(13) 0.0027(13)
N42 0.0387(17) 0.0313(17) 0.0338(17) -0.0058(13) -0.0027(14) -0.0089(14)
C101 0.0272(17) 0.0116(15) 0.0322(19) 0.0034(13) 0.0026(14) -0.0046(14)
C102 0.0295(17) 0.0110(15) 0.0347(19) -0.0069(13) 0.0005(15) -0.0102(14)
C103 0.0353(18) 0.0123(15) 0.0259(17) -0.0071(12) 0.0057(15) -0.0064(14)
C104 0.0286(17) 0.0170(16) 0.0227(17) -0.0019(13) 0.0019(14) -0.0027(14)
C105 0.0251(17) 0.0196(16) 0.0289(18) -0.0058(13) 0.0048(14) -0.0048(14)
Cl1 0.0363(5) 0.0418(5) 0.0364(5) -0.0094(4) 0.0013(4) 0.0000(4)
Cl2 0.1000(9) 0.0476(6) 0.0463(6) 0.0134(5) -0.0124(6) -0.0234(7)
C0 0.0318(19) 0.034(2) 0.043(2) 0.0046(16) -0.0056(17) -0.0049(17)

loop_
_atom_type_symbol
_atom_type_description
_atom_type_scat_dispersion_real
_atom_type_scat_dispersion_imag
_atom_type_scat_source
C C 0.0033 0.0016 'International Tables Vol C Tables 4.2.6.8 and 6.1.1.4'
H H 0 0 'International Tables Vol C Tables 4.2.6.8 and 6.1.1.4'
N N 0.0061 0.0033 'International Tables Vol C Tables 4.2.6.8 and 6.1.1.4'
P P 0.1023 0.0942 'International Tables Vol C Tables 4.2.6.8 and 6.1.1.4'
Ru Ru -1.2594 0.8363 'International Tables Vol C Tables 4.2.6.8 and 6.1.1.4'
Cl Cl 0.1484 0.1585 'International Tables Vol C Tables 4.2.6.8 and 6.1.1.4'

loop_
_geom_angle_atom_site_label_1
_geom_angle_atom_site_label_2
_geom_angle_atom_site_label_3
_geom_angle
C1 Ru1 C103 143.81(11)
C1 Ru1 C101 104.13(11)
C103 Ru1 C101 61.73(11)
C1 Ru1 C102 141.06(11)
C103 Ru1 C102 36.87(10)
C101 Ru1 C102 36.94(10)
C1 Ru1 C105 107.47(11)
C103 Ru1 C105 36.41(10)
C101 Ru1 C105 61.41(11)
C102 Ru1 C105 61.02(11)
C1 Ru1 C104 87.67(11)
C103 Ru1 C104 60.82(11)
C101 Ru1 C104 36.59(10)
C102 Ru1 C104 60.80(11)
C105 Ru1 C104 36.44(10)
C1 Ru1 P1 100.00(8)
C103 Ru1 P1 115.41(8)
C101 Ru1 P1 103.76(8)
C102 Ru1 P1 91.95(8)
C105 Ru1 P1 151.16(8)
C104 Ru1 P1 139.58(8)
C1 Ru1 P2 88.75(7)
C103 Ru1 P2 102.43(8)
C101 Ru1 P2 164.16(8)
C102 Ru1 P2 129.73(8)
C105 Ru1 P2 106.25(8)
C104 Ru1 P2 137.55(8)
P1 Ru1 P2 82.60(3)
C121 P1 C10 105.12(13)
C121 P1 C111 101.19(12)
C10 P1 C111 99.35(13)
C121 P1 Ru1 122.17(9)
C10 P1 Ru1 110.69(9)
C111 P1 Ru1 115.47(9)
C112 C111 C116 117.6(3)
C112 C111 P1 121.6(2)
C116 C111 P1 120.7(2)
C113 C112 C111 121.6(3)
C113 C112 H112 119.2
C111 C112 H112 119.2
C114 C113 C112 120.0(3)
C114 C113 H113 120
C112 C113 H113 120
C115 C114 C113 119.8(3)
C115 C114 H114 120.1
C113 C114 H114 120.1
C114 C115 C116 120.4(3)
C114 C115 H115 119.8
C116 C115 H115 119.8
C115 C116 C111 120.7(3)
C115 C116 H116 119.7
C111 C116 H116 119.7
C122 C121 C126 119.6(3)
C122 C121 P1 117.2(2)
C126 C121 P1 123.3(2)
C121 C122 C123 120.1(3)
C121 C122 H122 119.9
C123 C122 H122 119.9
C124 C123 C122 120.7(3)
C124 C123 H123 119.6
C122 C123 H123 119.6
C123 C124 C125 119.6(3)
C123 C124 H124 120.2
C125 C124 H124 120.2
C124 C125 C126 120.5(3)
C124 C125 H125 119.8
C126 C125 H125 119.8
C121 C126 C125 119.5(3)
C121 C126 H126 120.2
C125 C126 H126 120.2
C20 C10 P1 106.54(18)
C20 C10 H10A 110.4
P1 C10 H10A 110.4
C20 C10 H10B 110.4
P1 C10 H10B 110.4
H10A C10 H10B 108.6
C10 C20 P2 110.30(18)
C10 C20 H20A 109.6
P2 C20 H20A 109.6
C10 C20 H20B 109.6
P2 C20 H20B 109.6
H20A C20 H20B 108.1
C211 P2 C221 100.84(12)
C211 P2 C20 103.45(13)
C221 P2 C20 102.04(13)
C211 P2 Ru1 120.45(9)
C221 P2 Ru1 117.56(9)
C20 P2 Ru1 110.14(9)
C216 C211 C212 117.7(3)
C216 C211 P2 121.0(2)
C212 C211 P2 121.1(2)
C213 C212 C211 121.0(3)
C213 C212 H212 119.5
C211 C212 H212 119.5
C214 C213 C212 120.3(3)
C214 C213 H213 119.9
C212 C213 H213 119.9
C215 C214 C213 119.8(3)
C215 C214 H214 120.1
C213 C214 H214 120.1
C214 C215 C216 120.1(3)
C214 C215 H215 120
C216 C215 H215 120
C215 C216 C211 121.1(3)
C215 C216 H216 119.5
C211 C216 H216 119.5
C226 C221 C222 117.6(3)
C226 C221 P2 120.7(2)
C222 C221 P2 121.5(2)
C223 C222 C221 121.2(3)
C223 C222 H222 119.4
C221 C222 H222 119.4
C222 C223 C224 120.6(3)
C222 C223 H223 119.7
C224 C223 H223 119.7
C223 C224 C225 119.2(3)
C223 C224 H224 120.4
C225 C224 H224 120.4
C224 C225 C226 120.0(3)
C224 C225 H225 120
C226 C225 H225 120
C225 C226 C221 121.3(3)
C225 C226 H226 119.4
C221 C226 H226 119.4
C4 C1 C2 115.0(3)
C4 C1 Ru1 127.8(2)
C2 C1 Ru1 117.04(19)
C3 C2 C1 124.3(3)
C3 C2 H2 117.9
C1 C2 H2 117.9
C2 C3 C32 123.3(3)
C2 C3 C31 120.9(2)
C32 C3 C31 115.8(2)
N31 C31 C3 178.3(3)
N32 C32 C3 176.4(3)
C1 C4 C42 123.2(3)
C1 C4 C41 123.8(3)
C42 C4 C41 113.0(3)
N41 C41 C4 177.3(3)
N42 C42 C4 179.5(3)
C104 C101 C102 106.9(3)
C104 C101 Ru1 72.11(16)
C102 C101 Ru1 71.54(15)
C104 C101 H101 126.6
C102 C101 H101 126.6
Ru1 C101 H101 121.6
C103 C102 C101 108.1(3)
C103 C102 Ru1 71.30(16)
C101 C102 Ru1 71.52(16)
C103 C102 H102 125.9
C101 C102 H102 125.9
Ru1 C102 H102 122.9
C105 C103 C102 108.0(3)
C105 C103 Ru1 72.27(17)
C102 C103 Ru1 71.83(16)
C105 C103 H103 126
C102 C103 H103 126
Ru1 C103 H103 121.6
C105 C104 C101 108.9(3)
C105 C104 Ru1 71.58(16)
C101 C104 Ru1 71.29(16)
C105 C104 H104 125.6
C101 C104 H104 125.6
Ru1 C104 H104 123.2
C103 C105 C104 108.0(3)
C103 C105 Ru1 71.32(17)
C104 C105 Ru1 71.98(16)
C103 C105 H105 126
C104 C105 H105 126
Ru1 C105 H105 122.4
Cl2 C0 Cl1 111.28(19)
Cl2 C0 H0A 109.4
Cl1 C0 H0A 109.4
Cl2 C0 H0B 109.4
Cl1 C0 H0B 109.4
H0A C0 H0B 108

loop_
_geom_bond_atom_site_label_1
_geom_bond_atom_site_label_2
_geom_bond_distance
Ru1 C1 2.061(3)
Ru1 C103 2.245(3)
Ru1 C101 2.252(3)
Ru1 C102 2.252(3)
Ru1 C105 2.257(3)
Ru1 C104 2.262(3)
Ru1 P1 2.2947(8)
Ru1 P2 2.3080(8)
P1 C121 1.819(3)
P1 C10 1.838(3)
P1 C111 1.845(3)
C111 C112 1.386(4)
C111 C116 1.412(4)
C112 C113 1.384(4)
C112 H112 0.95
C113 C114 1.382(4)
C113 H113 0.95
C114 C115 1.380(4)
C114 H114 0.95
C115 C116 1.382(4)
C115 H115 0.95
C116 H116 0.95
C121 C122 1.382(4)
C121 C126 1.390(4)
C122 C123 1.395(4)
C122 H122 0.95
C123 C124 1.367(4)
C123 H123 0.95
C124 C125 1.382(4)
C124 H124 0.95
C125 C126 1.402(4)
C125 H125 0.95
C126 H126 0.95
C10 C20 1.535(4)
C10 H10A 0.99
C10 H10B 0.99
C20 P2 1.844(3)
C20 H20A 0.99
C20 H20B 0.99
P2 C211 1.824(3)
P2 C221 1.826(3)
C211 C216 1.391(4)
C211 C212 1.394(4)
C212 C213 1.382(4)
C212 H212 0.95
C213 C214 1.374(4)
C213 H213 0.95
C214 C215 1.374(4)
C214 H214 0.95
C215 C216 1.387(4)
C215 H215 0.95
C216 H216 0.95
C221 C226 1.392(4)
C221 C222 1.399(4)
C222 C223 1.377(4)
C222 H222 0.95
C223 C224 1.384(4)
C223 H223 0.95
C224 C225 1.387(4)
C224 H224 0.95
C225 C226 1.389(4)
C225 H225 0.95
C226 H226 0.95
C1 C4 1.371(4)
C1 C2 1.452(4)
C2 C3 1.348(4)
C2 H2 0.95
C3 C32 1.432(4)
C3 C31 1.438(4)
C31 N31 1.139(4)
C32 N32 1.147(3)
C4 C42 1.448(4)
C4 C41 1.450(4)
C41 N41 1.149(4)
C42 N42 1.140(4)
C101 C104 1.417(4)
C101 C102 1.427(4)
C101 H101 0.95
C102 C103 1.422(4)
C102 H102 0.95
C103 C105 1.407(4)
C103 H103 0.95
C104 C105 1.413(4)
C104 H104 0.95
C105 H105 0.95
Cl1 C0 1.765(3)
Cl2 C0 1.755(3)
C0 H0A 0.99
C0 H0B 0.99
